data_1552062
loop_
_publ_author_name
'C. Marti-Gastaldo'
'D. Antypov'
'J. E. Warren'
'M. E. Briggs'
'P. A. Chater'
'P. V. Wiper'
'G. J. Miller'
'Y. Z. Khimyak'
'G. R. Darling'
'N. G. Berry'
'M. J. Rosseinsky'

_publ_section_title
;
 Side-chain control of porosity closure in single- and
 multiple-peptide-based porous materials by cooperative folding
;
_journal_name_full 'Nature Chemistry'
_journal_page_first 343
_journal_page_last 351
_journal_paper_doi 10.1038/nchem.1871
_journal_volume 6
_journal_year 2014
_chemical_absolute_configuration ad
_chemical_formula_moiety '0.5(C20.85 H37.7 N8 O16 Zn2)'
_chemical_formula_sum 'C10.42 H18.85 N4 O8 Zn'
_chemical_formula_weight 393.61
_space_group_crystal_system orthorhombic
_space_group_IT_number 18
_space_group_name_Hall 'P 2 2ab'
_space_group_name_H-M_alt 'P 21 21 2'
_atom_sites_solution_hydrogens geom
_atom_sites_solution_primary iterative
_atom_sites_solution_secondary difmap
_cell_angle_alpha 90.00
_cell_angle_beta 90.00
_cell_angle_gamma 90.00
_cell_formula_units_Z 2
_cell_length_a 11.151(12)
_cell_length_b 14.586(16)
_cell_length_c 4.837(5)
_cell_measurement_reflns_used 1029
_cell_measurement_temperature 100(2)
_cell_measurement_theta_max 19.997
_cell_measurement_theta_min 2.707
_cell_volume 786.7(15)
_computing_cell_refinement
;
Rigaku CrystalClear-SM Expert 2.0 r5 (Rigaku, 2009)
;
_computing_data_collection
;
Rigaku CrystalClear-SM Expert 2.0 r5 (Rigaku, 2009)
;
_computing_data_reduction 'SAINT v7.68A (Bruker, 2009)'
_computing_molecular_graphics
;
O. V. Dolomanov, L. J. Bourhis, R. J. Gildea, J. A. K. Howard and H. Puschmann,
OLEX2: a complete structure solution, refinement and analysis program.
J. Appl. Cryst. (2009). 42, 339-341.
;
_computing_publication_material
;
O. V. Dolomanov, L. J. Bourhis, R. J. Gildea, J. A. K. Howard and H. Puschmann,
OLEX2: a complete structure solution, refinement and analysis program.
J. Appl. Cryst. (2009). 42, 339-341.
;
_computing_structure_refinement
;
SHELXL, G.M. Sheldrick, Acta Cryst.
(2008). A64, 112-122
;
_computing_structure_solution
;
olex2.solve (L.J. Bourhis, O.V. Dolomanov, R.J. Gildea, J.A.K. Howard,
H. Puschmann, in preparation, 2011)
;
_diffrn_ambient_temperature 100(2)
_diffrn_detector 'CCD area detector'
_diffrn_detector_area_resol_mean 0.0350
_diffrn_detector_type 'Rigaku Saturn724+'
_diffrn_measured_fraction_theta_full 0.985
_diffrn_measured_fraction_theta_max 0.985
_diffrn_measurement_device ' 'CrystalLogic Kappa (4 circle)'
_diffrn_measurement_device_type 'Kappa Rigaku Saturn724+'
_diffrn_measurement_method 'omega rotation'
_diffrn_radiation_collimation '0.3 x 1.5 Double Pinhole'
_diffrn_radiation_monochromator Synchrotron
_diffrn_radiation_probe x-ray
_diffrn_radiation_type Synchrotron
_diffrn_radiation_wavelength 0.688900
_diffrn_reflns_av_R_equivalents 0.1443
_diffrn_reflns_av_unetI/netI 0.1185
_diffrn_reflns_limit_h_max 11
_diffrn_reflns_limit_h_min -12
_diffrn_reflns_limit_k_max 16
_diffrn_reflns_limit_k_min -16
_diffrn_reflns_limit_l_max 5
_diffrn_reflns_limit_l_min -5
_diffrn_reflns_number 4936
_diffrn_reflns_theta_full 22.61
_diffrn_reflns_theta_max 22.61
_diffrn_reflns_theta_min 2.23
_diffrn_source Synchrotron
_diffrn_source_type 'Undulator, I19, DLS, RAL'
_exptl_absorpt_coefficient_mu 1.609
_exptl_absorpt_correction_T_max 0.7448
_exptl_absorpt_correction_T_min 0.3206
_exptl_absorpt_correction_type multi-scan
_exptl_absorpt_process_details
;
SADABS-2008/1 (Bruker,2008) was used for absorption correction.
wR2(int) was 0.1735 before and 0.1234 after correction.
The Ratio of minimum to maximum transmission is 0.4305.
The \l/2 correction factor is 0.0015.
;
_exptl_crystal_colour 'dull light colourless'
_exptl_crystal_colour_lustre dull
_exptl_crystal_colour_modifier light
_exptl_crystal_colour_primary colourless
_exptl_crystal_density_diffrn 1.662
_exptl_crystal_density_method 'not measured'
_exptl_crystal_description irregular
_exptl_crystal_F_000 407
_exptl_crystal_size_max 0.03
_exptl_crystal_size_mid 0.03
_exptl_crystal_size_min 0.02
_refine_diff_density_max 1.501
_refine_diff_density_min -1.549
_refine_diff_density_rms 0.177
_refine_ls_abs_structure_details 'Flack H D (1983), Acta Cryst. A39, 876-881'
_refine_ls_abs_structure_Flack 0.05(7)
_refine_ls_extinction_method none
_refine_ls_goodness_of_fit_ref 1.055
_refine_ls_hydrogen_treatment constr
_refine_ls_matrix_type full
_refine_ls_number_parameters 124
_refine_ls_number_reflns 1140
_refine_ls_number_restraints 30
_refine_ls_restrained_S_all 1.045
_refine_ls_R_factor_all 0.1120
_refine_ls_R_factor_gt 0.0901
_refine_ls_shift/su_max 0.000
_refine_ls_shift/su_mean 0.000
_refine_ls_structure_factor_coef Fsqd
_refine_ls_weighting_details 'calc w=1/[\s^2^(Fo^2^)+(0.1478P)^2^+0.0000P] where P=(Fo^2^+2Fc^2^)/3'
_refine_ls_weighting_scheme calc
_refine_ls_wR_factor_gt 0.2135
_refine_ls_wR_factor_ref 0.2303
_reflns_number_gt 878
_reflns_number_total 1140
_reflns_threshold_expression >2sigma(I)
_cod_data_source_file nchem.1871-s7.cif
_cod_data_source_block sntmjr0981post
_cod_original_cell_volume 786.7(14)
_cod_database_code 1552062

loop_
_space_group_symop_id
_space_group_symop_operation_xyz
1 'x, y, z'
2 '-x, -y, z'
3 'x+1/2, -y+1/2, -z'
4 '-x+1/2, y+1/2, -z'

loop_
_atom_site_label
_atom_site_type_symbol
_atom_site_fract_x
_atom_site_fract_y
_atom_site_fract_z
_atom_site_U_iso_or_equiv
_atom_site_adp_type
_atom_site_occupancy
_atom_site_symmetry_multiplicity
_atom_site_calc_flag
_atom_site_refinement_flags
_atom_site_disorder_assembly
_atom_site_disorder_group
Zn1 Zn 0.0000 0.5000 1.0822(3) 0.0380(7) Uani 1 2 d S . .
O2 O 0.3034(10) 0.3967(7) 0.3215(17) 0.056(3) Uani 1 1 d . . .
O9A O 0.6200(14) 0.2757(16) 0.916(2) 0.042(5) Uani 0.79 1 d PDU A 1
H9A H 0.6920 0.2926 0.9217 0.063 Uiso 0.79 1 calc PR A 1
O9B O 0.587(5) 0.280(5) 0.934(5) 0.024(10) Uani 0.21 1 d PDU A 2
H9B H 0.6580 0.2918 0.9794 0.035 Uiso 0.21 1 calc PR A 2
O11 O 0.3554(9) 0.1690(6) 0.9821(16) 0.045(2) Uani 1 1 d . A .
O13 O 0.4666(9) 0.1011(6) 0.6498(17) 0.049(3) Uani 1 1 d . . .
N5 N 0.1190(11) 0.4269(6) 0.843(2) 0.045(3) Uani 1 1 d . . .
H5A H 0.1409 0.3758 0.9426 0.054 Uiso 1 1 calc R . .
H5B H 0.0777 0.4065 0.6904 0.054 Uiso 1 1 calc R . .
N6 N 0.3687(10) 0.3391(6) 0.737(2) 0.040(3) Uani 1 1 d . . .
H6 H 0.3643 0.3436 0.9181 0.048 Uiso 1 1 calc R . .
C3 C 0.3075(11) 0.3988(8) 0.583(3) 0.038(3) Uani 1 1 d . . .
C4 C 0.2307(13) 0.4705(8) 0.742(3) 0.047(4) Uani 1 1 d . . .
H4A H 0.2770 0.4948 0.9010 0.056 Uiso 1 1 calc R . .
H4B H 0.2107 0.5224 0.6187 0.056 Uiso 1 1 calc R . .
C7 C 0.4426(14) 0.2667(9) 0.618(3) 0.046(4) Uani 1 1 d . A .
H7 H 0.4197 0.2604 0.4187 0.055 Uiso 1 1 calc R . .
C8 C 0.5756(12) 0.2831(9) 0.630(2) 0.037(3) Uani 1 1 d DU . .
H8AA H 0.6172 0.2375 0.5123 0.045 Uiso 0.79 1 calc PR A 1
H8AB H 0.5938 0.3449 0.5566 0.045 Uiso 0.79 1 calc PR A 1
H8B H 0.6220 0.2328 0.5385 0.045 Uiso 0.21 1 calc PR A 2
C10 C 0.4143(11) 0.1728(9) 0.765(3) 0.041(3) Uani 1 1 d . . .
C12B C 0.595(5) 0.376(2) 0.488(9) 0.023(9) Uani 0.21 1 d PDU A 2
H12A H 0.6629 0.3719 0.3599 0.035 Uiso 0.21 1 calc PR A 2
H12B H 0.6120 0.4231 0.6280 0.035 Uiso 0.21 1 calc PR A 2
H12C H 0.5226 0.3933 0.3852 0.035 Uiso 0.21 1 calc PR A 2

loop_
_atom_site_aniso_label
_atom_site_aniso_U_11
_atom_site_aniso_U_22
_atom_site_aniso_U_33
_atom_site_aniso_U_23
_atom_site_aniso_U_13
_atom_site_aniso_U_12
Zn1 0.0690(13) 0.0156(9) 0.0294(10) 0.000 0.000 0.0028(12)
O2 0.103(8) 0.032(5) 0.034(5) 0.001(4) -0.012(5) 0.029(5)
O9A 0.048(9) 0.043(7) 0.036(5) 0.001(5) -0.004(5) 0.003(7)
O9B 0.023(15) 0.024(14) 0.024(9) 0.002(9) -0.003(9) -0.001(10)
O11 0.079(6) 0.024(5) 0.031(5) 0.003(3) 0.000(5) -0.004(4)
O13 0.088(8) 0.018(4) 0.041(5) -0.003(4) 0.005(5) 0.001(4)
N5 0.091(8) 0.010(4) 0.033(5) -0.004(4) 0.000(6) 0.009(6)
N6 0.082(7) 0.010(5) 0.029(5) 0.000(4) 0.005(6) 0.004(5)
C3 0.059(8) 0.021(6) 0.032(6) 0.012(6) -0.002(7) 0.000(6)
C4 0.079(10) 0.023(7) 0.039(7) -0.011(5) 0.003(7) -0.003(6)
C7 0.078(9) 0.023(6) 0.036(7) 0.008(7) 0.002(7) 0.002(7)
C8 0.057(7) 0.024(6) 0.031(5) 0.011(5) 0.006(5) 0.008(6)
C10 0.050(8) 0.029(7) 0.045(8) 0.012(6) 0.013(7) 0.014(6)
C12B 0.026(13) 0.018(11) 0.024(13) -0.001(9) 0.003(9) -0.008(9)

loop_
_atom_type_symbol
_atom_type_description
_atom_type_scat_dispersion_real
_atom_type_scat_dispersion_imag
_atom_type_scat_source
C C 0.0032 0.0015 'International Tables Vol C Tables 4.2.6.8 and 6.1.1.4'
H H 0.0000 0.0000 'International Tables Vol C Tables 4.2.6.8 and 6.1.1.4'
N N 0.0060 0.0030 'International Tables Vol C Tables 4.2.6.8 and 6.1.1.4'
O O 0.0108 0.0057 'International Tables Vol C Tables 4.2.6.8 and 6.1.1.4'
Zn Zn 0.3262 1.3876 'International Tables Vol C Tables 4.2.6.8 and 6.1.1.4'

loop_
_geom_angle_atom_site_label_1
_geom_angle_atom_site_label_2
_geom_angle_atom_site_label_3
_geom_angle
_geom_angle_site_symmetry_1
_geom_angle_site_symmetry_3
O13 Zn1 O13 99.1(5) 3_457 4_557
O13 Zn1 N5 95.9(4) 3_457 .
O13 Zn1 N5 128.8(4) 4_557 .
O13 Zn1 N5 128.8(4) 3_457 2_565
O13 Zn1 N5 95.9(4) 4_557 2_565
N5 Zn1 N5 111.6(6) . 2_565
C8 O9A H9A 109.5 . .
C8 O9B H9B 109.5 . .
C10 O13 Zn1 113.2(8) . 3_557
Zn1 N5 H5A 107.2 . .
Zn1 N5 H5B 107.2 . .
H5A N5 H5B 106.9 . .
C4 N5 Zn1 120.3(7) . .
C4 N5 H5A 107.2 . .
C4 N5 H5B 107.2 . .
C3 N6 H6 118.6 . .
C3 N6 C7 122.7(11) . .
C7 N6 H6 118.6 . .
O2 C3 N6 124.1(12) . .
O2 C3 C4 119.5(11) . .
N6 C3 C4 116.3(11) . .
N5 C4 C3 109.7(10) . .
N5 C4 H4A 109.7 . .
N5 C4 H4B 109.7 . .
C3 C4 H4A 109.7 . .
C3 C4 H4B 109.7 . .
H4A C4 H4B 108.2 . .
N6 C7 H7 107.7 . .
N6 C7 C8 115.3(13) . .
N6 C7 C10 109.8(11) . .
C8 C7 H7 107.7 . .
C8 C7 C10 108.5(11) . .
C10 C7 H7 107.7 . .
O9A C8 O9B 15(3) . .
O9A C8 C7 110.9(13) . .
O9A C8 H8AA 109.5 . .
O9A C8 H8AB 109.5 . .
O9A C8 H8B 100.8 . .
O9A C8 C12B 116(2) . .
O9B C8 C7 97(2) . .
O9B C8 H8AA 121.0 . .
O9B C8 H8AB 111.3 . .
O9B C8 H8B 112.2 . .
O9B C8 C12B 117(4) . .
C7 C8 H8AA 109.5 . .
C7 C8 H8AB 109.5 . .
C7 C8 H8B 112.2 . .
C7 C8 C12B 105(2) . .
H8AA C8 H8AB 108.0 . .
H8AA C8 H8B 8.8 . .
H8AB C8 H8B 113.8 . .
C12B C8 H8AA 105.7 . .
C12B C8 H8AB 6.5 . .
C12B C8 H8B 112.2 . .
O11 C10 O13 123.8(11) . .
O11 C10 C7 121.8(12) . .
O13 C10 C7 114.2(11) . .
C8 C12B H12A 109.5 . .
C8 C12B H12B 109.5 . .
C8 C12B H12C 109.5 . .
H12A C12B H12B 109.5 . .
H12A C12B H12C 109.5 . .
H12B C12B H12C 109.5 . .

loop_
_geom_bond_atom_site_label_1
_geom_bond_atom_site_label_2
_geom_bond_distance
_geom_bond_site_symmetry_2
Zn1 O13 1.999(8) 3_457
Zn1 O13 1.999(8) 4_557
Zn1 N5 2.058(10) .
Zn1 N5 2.058(10) 2_565
O2 C3 1.265(14) .
O9A H9A 0.8400 .
O9A C8 1.472(15) .
O9B H9B 0.8400 .
O9B C8 1.48(2) .
O11 C10 1.240(15) .
O13 Zn1 1.999(8) 3_557
O13 C10 1.320(16) .
N5 H5A 0.9200 .
N5 H5B 0.9200 .
N5 C4 1.481(18) .
N6 H6 0.8800 .
N6 C3 1.334(16) .
N6 C7 1.458(18) .
C3 C4 1.556(18) .
C4 H4A 0.9900 .
C4 H4B 0.9900 .
C7 H7 1.0000 .
C7 C8 1.504(18) .
C7 C10 1.576(19) .
C8 H8AA 0.9900 .
C8 H8AB 0.9900 .
C8 H8B 1.0000 .
C8 C12B 1.539(19) .
C12B H12A 0.9800 .
C12B H12B 0.9800 .
C12B H12C 0.9800 .

loop_
_geom_hbond_atom_site_label_D
_geom_hbond_atom_site_label_H
_geom_hbond_atom_site_label_A
_geom_hbond_distance_DH
_geom_hbond_distance_HA
_geom_hbond_distance_DA
_geom_hbond_angle_DHA
_geom_hbond_site_symmetry_A
O9A H9A O11 0.84 1.96 2.79(2) 168.3 3_557
O9B H9B O11 0.84 2.28 3.11(6) 169.3 3_557
N5 H5A O9A 0.92 2.33 3.18(2) 153.8 3_457
N5 H5B O13 0.92 2.06 2.956(14) 163.4 3_456
N6 H6 O2 0.88 2.21 3.038(14) 157.5 1_556

loop_
_geom_torsion_atom_site_label_1
_geom_torsion_atom_site_label_2
_geom_torsion_atom_site_label_3
_geom_torsion_atom_site_label_4
_geom_torsion
_geom_torsion_site_symmetry_1
_geom_torsion_site_symmetry_2
_geom_torsion_site_symmetry_3
_geom_torsion_site_symmetry_4
Zn1 O13 C10 O11 -23.3(17) 3_557 . . .
Zn1 O13 C10 C7 151.4(10) 3_557 . . .
Zn1 N5 C4 C3 176.6(8) . . . .
O2 C3 C4 N5 98.5(14) . . . .
O13 Zn1 N5 C4 -31.0(11) 4_557 . . .
O13 Zn1 N5 C4 -137.7(10) 3_457 . . .
N5 Zn1 N5 C4 86.4(9) 2_565 . . .
N6 C3 C4 N5 -77.4(15) . . . .
N6 C7 C8 O9A 70.6(17) . . . .
N6 C7 C8 O9B 65(3) . . . .
N6 C7 C8 C12B -55(2) . . . .
N6 C7 C10 O11 -13(2) . . . .
N6 C7 C10 O13 172.6(11) . . . .
C3 N6 C7 C8 104.6(15) . . . .
C3 N6 C7 C10 -132.5(13) . . . .
C7 N6 C3 O2 3(2) . . . .
C7 N6 C3 C4 178.6(11) . . . .
C8 C7 C10 O11 114.1(15) . . . .
C8 C7 C10 O13 -60.7(17) . . . .
C10 C7 C8 O9A -53.0(18) . . . .
C10 C7 C8 O9B -58(3) . . . .
C10 C7 C8 C12B -179(2) . . . .
